data_4501164
loop_
_publ_author_name
'Yan, Xuhuan'
'Li, Yafei'
'Wang, Qiong'
'Huang, Xiaoguang'
'Zhang, Ye'
'Gao, Cunji'
'Liu, Weisheng'
'Tang, Yu'
'Zhang, Hongrui'
'Shao, Yongliang'

_publ_section_title
;
 Two- to One-Dimensional: Radii-Dependent Self-Assembly Crystal Structures
 and Luminescent Properties of Lanthanide Coordination Polymers with an
 Amide Type Semirigid Bridging Ligand
;
_journal_issue 9
_journal_name_full 'Crystal Growth &amp; Design'
_journal_page_first 4205
_journal_paper_doi 10.1021/cg200816f
_journal_volume 11
_journal_year 2011
_chemical_formula_sum 'C54 H48 N6 O15 Sm'
_chemical_formula_weight 1171.33
_chemical_name_systematic
; 
 ? 
;
_space_group_IT_number 14
_symmetry_cell_setting monoclinic
_symmetry_space_group_name_Hall '-P 2yn'
_symmetry_space_group_name_H-M 'P 1 21/n 1'
_atom_sites_solution_hydrogens geom
_atom_sites_solution_primary direct
_atom_sites_solution_secondary difmap
_audit_creation_method SHELXL-97
_cell_angle_alpha 90.00
_cell_angle_beta 99.2270(10)
_cell_angle_gamma 90.00
_cell_formula_units_Z 4
_cell_length_a 12.3793(13)
_cell_length_b 20.387(2)
_cell_length_c 20.860(2)
_cell_measurement_temperature 296(2)
_cell_volume 5196.5(9)
_computing_cell_refinement 'Bruker SMART'
_computing_data_collection 'Bruker SMART'
_computing_data_reduction 'Bruker SAINT'
_computing_molecular_graphics 'Bruker SHELXTL'
_computing_publication_material 'Bruker SHELXTL'
_computing_structure_refinement 'SHELXL-97 (Sheldrick, 2008)'
_computing_structure_solution 'SHELXS-97 (Sheldrick, 2008)'
_diffrn_ambient_temperature 296(2)
_diffrn_measured_fraction_theta_full 0.991
_diffrn_measured_fraction_theta_max 0.991
_diffrn_measurement_device_type 'CCD area detector'
_diffrn_measurement_method 'phi and omega scans'
_diffrn_radiation_monochromator graphite
_diffrn_radiation_source 'fine-focus sealed tube'
_diffrn_radiation_type MoK\a
_diffrn_radiation_wavelength 0.71073
_diffrn_reflns_av_R_equivalents 0.0470
_diffrn_reflns_av_sigmaI/netI 0.0698
_diffrn_reflns_limit_h_max 9
_diffrn_reflns_limit_h_min -14
_diffrn_reflns_limit_k_max 24
_diffrn_reflns_limit_k_min -23
_diffrn_reflns_limit_l_max 25
_diffrn_reflns_limit_l_min -23
_diffrn_reflns_number 24744
_diffrn_reflns_theta_full 25.50
_diffrn_reflns_theta_max 25.50
_diffrn_reflns_theta_min 2.06
_exptl_absorpt_coefficient_mu 1.205
_exptl_absorpt_correction_T_max 0.7608
_exptl_absorpt_correction_T_min 0.7290
_exptl_absorpt_correction_type multi-scan
_exptl_absorpt_process_details sadabs
_exptl_crystal_colour colorless
_exptl_crystal_density_diffrn 1.497
_exptl_crystal_density_method 'not measured'
_exptl_crystal_description block
_exptl_crystal_F_000 2384
_exptl_crystal_size_max 0.28
_exptl_crystal_size_mid 0.25
_exptl_crystal_size_min 0.24
_refine_diff_density_max 0.734
_refine_diff_density_min -0.870
_refine_diff_density_rms 0.083
_refine_ls_extinction_method none
_refine_ls_goodness_of_fit_ref 1.042
_refine_ls_hydrogen_treatment mixed
_refine_ls_matrix_type full
_refine_ls_number_parameters 700
_refine_ls_number_reflns 9577
_refine_ls_number_restraints 1
_refine_ls_restrained_S_all 1.097
_refine_ls_R_factor_all 0.0912
_refine_ls_R_factor_gt 0.0471
_refine_ls_shift/su_max 0.000
_refine_ls_shift/su_mean 0.000
_refine_ls_structure_factor_coef Fsqd
_refine_ls_weighting_details 'calc w=1/[\s^2^(Fo^2^)+(0.0168P)^2^+12.7047P] where P=(Fo^2^+2Fc^2^)/3'
_refine_ls_weighting_scheme calc
_refine_ls_wR_factor_gt 0.0841
_refine_ls_wR_factor_ref 0.0980
_reflns_number_gt 6255
_reflns_number_total 9577
_reflns_threshold_expression >2sigma(I)
_cod_data_source_file cg200816f_si_002.cif
_cod_data_source_block p21n_(Compound_3)
_cod_depositor_comments
;
The following automatic conversions were performed:

'_symmetry_cell_setting' value 'Monoclinic' changed to 'monoclinic'
according to /home/saulius/struct/CIF-dictionaries/cif_core.dic
dictionary named 'cif_core.dic' version 2.4.1 from 2010-06-29.

Automatic conversion script
Id: cif_fix_values 1715 2011-07-08 13:25:40Z adriana 
;
_cod_original_cell_volume 5196.6(10)
_cod_original_sg_symbol_H-M P2(1)/n
_cod_database_code 4501164

loop_
_symmetry_equiv_pos_as_xyz
'x, y, z'
'-x+1/2, y+1/2, -z+1/2'
'-x, -y, -z'
'x-1/2, -y-1/2, z-1/2'

loop_
_atom_site_label
_atom_site_type_symbol
_atom_site_fract_x
_atom_site_fract_y
_atom_site_fract_z
_atom_site_U_iso_or_equiv
_atom_site_adp_type
_atom_site_occupancy
_atom_site_symmetry_multiplicity
_atom_site_calc_flag
_atom_site_refinement_flags
C52 C -0.0545(3) 0.4350(2) 0.01199(9) 0.054(4) Uani 0.50 1 d PG
C53 C -0.1638(3) 0.4442(3) 0.01782(11) 0.080(5) Uani 0.50 1 d PG
H53 H -0.2067 0.4085 0.0256 0.095 Uiso 0.50 1 calc PR
C54 C -0.2089(4) 0.5068(3) 0.01207(14) 0.091(5) Uani 0.50 1 d PG
C55 C -0.1448(5) 0.5601(3) 0.00051(15) 0.067(4) Uani 0.50 1 d PG
H55 H -0.1749 0.6020 -0.0033 0.03(3) Uiso 0.50 1 calc PR
C56 C -0.0355(5) 0.5509(3) -0.00532(13) 0.049(4) Uani 0.50 1 d PG
C57 C 0.0096(4) 0.4883(2) 0.00043(10) 0.036(3) Uani 0.50 1 d PGD
H54 H -0.2772 0.5191 0.0028 0.043 Uiso 0.50 1 d PG
H57 H 0.0872 0.4874 0.0002 0.16(9) Uiso 0.50 1 d PGD
Sm1 Sm 0.26324(3) 0.305709(16) 0.381009(14) 0.03973(10) Uani 1 1 d G
C1 C -0.1490(4) 0.4611(3) 0.71541(16) 0.0613(19) Uani 1 1 d G
H1 H -0.1985 0.4481 0.6793 0.074 Uiso 1 1 calc R
C2 C -0.1614(6) 0.4387(3) 0.7766(3) 0.069(2) Uani 1 1 d .
H2 H -0.2193 0.4110 0.7814 0.083 Uiso 1 1 calc R
C3 C -0.0891(6) 0.4571(4) 0.8294(3) 0.071(2) Uani 1 1 d .
H3 H -0.0969 0.4418 0.8704 0.085 Uiso 1 1 calc R
C4 C -0.0054(6) 0.4978(4) 0.8222(3) 0.073(2) Uani 1 1 d .
H4 H 0.0438 0.5107 0.8585 0.088 Uiso 1 1 calc R
C5 C 0.0076(5) 0.5203(3) 0.7619(3) 0.0593(18) Uani 1 1 d .
H5 H 0.0657 0.5481 0.7578 0.071 Uiso 1 1 calc R
C6 C -0.0640(5) 0.5024(3) 0.7076(3) 0.0485(16) Uani 1 1 d .
C7 C -0.0492(5) 0.5220(3) 0.6402(3) 0.0556(17) Uani 1 1 d .
H7A H -0.0261 0.4837 0.6183 0.067 Uiso 1 1 calc R
H7B H -0.1195 0.5357 0.6166 0.067 Uiso 1 1 calc R
C8 C 0.0049(5) 0.6357(3) 0.6178(3) 0.0414(14) Uani 1 1 d .
C9 C 0.0941(5) 0.6833(3) 0.6158(2) 0.0430(15) Uani 1 1 d .
C10 C 0.0675(5) 0.7400(3) 0.5788(3) 0.0533(17) Uani 1 1 d .
H10 H -0.0034 0.7451 0.5566 0.064 Uiso 1 1 calc R
C11 C 0.1437(6) 0.7887(3) 0.5741(3) 0.0598(18) Uani 1 1 d .
H11 H 0.1243 0.8254 0.5485 0.072 Uiso 1 1 calc R
C12 C 0.2463(6) 0.7825(3) 0.6070(3) 0.067(2) Uani 1 1 d .
H12 H 0.2970 0.8156 0.6043 0.080 Uiso 1 1 calc R
C13 C 0.2770(5) 0.7281(4) 0.6444(3) 0.0647(19) Uani 1 1 d .
H13 H 0.3480 0.7250 0.6670 0.078 Uiso 1 1 calc R
C14 C 0.2026(5) 0.6777(3) 0.6487(3) 0.0530(17) Uani 1 1 d .
C15 C 0.3328(5) 0.6198(3) 0.7266(3) 0.068(2) Uani 1 1 d .
H15A H 0.3331 0.6517 0.7612 0.081 Uiso 1 1 calc R
H15B H 0.3916 0.6305 0.7028 0.081 Uiso 1 1 calc R
C16 C 0.3493(5) 0.5513(4) 0.7552(3) 0.0552(18) Uani 1 1 d .
C17 C 0.2978(6) 0.5314(4) 0.8052(4) 0.080(2) Uani 1 1 d .
H17 H 0.2504 0.5596 0.8220 0.096 Uiso 1 1 calc R
C18 C 0.3175(7) 0.4674(4) 0.8311(4) 0.083(2) Uani 1 1 d .
H18 H 0.2820 0.4527 0.8645 0.100 Uiso 1 1 calc R
C19 C 0.3897(6) 0.4279(4) 0.8062(3) 0.073(2) Uani 1 1 d .
H19 H 0.4017 0.3858 0.8229 0.087 Uiso 1 1 calc R
C20 C 0.4441(5) 0.4471(3) 0.7586(3) 0.0544(17) Uani 1 1 d .
C21 C 0.4217(5) 0.5100(3) 0.7325(3) 0.0550(17) Uani 1 1 d .
H21 H 0.4571 0.5241 0.6988 0.066 Uiso 1 1 calc R
C22 C 0.5266(6) 0.4042(3) 0.7341(3) 0.063(2) Uani 1 1 d .
H22A H 0.5957 0.4272 0.7360 0.076 Uiso 1 1 calc R
H22B H 0.5391 0.3648 0.7603 0.076 Uiso 1 1 calc R
C23 C 0.5461(5) 0.3525(3) 0.6313(3) 0.0477(16) Uani 1 1 d .
C24 C 0.6471(5) 0.3284(3) 0.6565(3) 0.0571(18) Uani 1 1 d .
H24 H 0.6758 0.3362 0.6998 0.069 Uiso 1 1 calc R
C25 C 0.7067(5) 0.2925(4) 0.6184(4) 0.072(2) Uani 1 1 d .
H25 H 0.7740 0.2747 0.6364 0.087 Uiso 1 1 calc R
C26 C 0.6658(6) 0.2829(4) 0.5529(4) 0.081(2) Uani 1 1 d .
H26 H 0.7072 0.2612 0.5261 0.097 Uiso 1 1 calc R
C27 C 0.5625(5) 0.3063(4) 0.5284(3) 0.071(2) Uani 1 1 d .
H27 H 0.5338 0.2985 0.4851 0.085 Uiso 1 1 calc R
C28 C 0.5007(5) 0.3410(3) 0.5665(3) 0.0494(16) Uani 1 1 d .
C29 C 0.3882(5) 0.3611(3) 0.5372(3) 0.0498(16) Uani 1 1 d .
C30 C 0.2301(5) 0.4330(4) 0.5434(3) 0.072(2) Uani 1 1 d .
H30A H 0.2044 0.4230 0.4980 0.086 Uiso 1 1 calc R
H30B H 0.2266 0.4801 0.5490 0.086 Uiso 1 1 calc R
C31 C 0.1568(6) 0.3989(4) 0.5860(3) 0.0623(19) Uani 1 1 d .
C32 C 0.1815(6) 0.4011(4) 0.6539(3) 0.075(2) Uani 1 1 d .
H32 H 0.2442 0.4228 0.6736 0.090 Uiso 1 1 calc R
C33 C 0.1147(7) 0.3718(4) 0.6914(4) 0.073(2) Uani 1 1 d .
H33 H 0.1323 0.3733 0.7364 0.088 Uiso 1 1 calc R
C34 C 0.0236(7) 0.3408(4) 0.6633(4) 0.085(3) Uani 1 1 d .
H34 H -0.0218 0.3204 0.6887 0.102 Uiso 1 1 calc R
C35 C -0.0016(8) 0.3395(5) 0.5971(4) 0.112(4) Uani 1 1 d .
H35 H -0.0662 0.3197 0.5774 0.135 Uiso 1 1 calc R
C36 C 0.0669(7) 0.3668(5) 0.5598(4) 0.100(3) Uani 1 1 d .
H36 H 0.0506 0.3629 0.5149 0.120 Uiso 1 1 calc R
C37 C 0.3867(8) 0.4511(4) 0.1185(4) 0.095(3) Uani 1 1 d .
H37 H 0.3476 0.4885 0.1260 0.114 Uiso 1 1 calc R
C38 C 0.4497(12) 0.4516(7) 0.0706(6) 0.154(5) Uani 1 1 d .
H38 H 0.4516 0.4888 0.0451 0.185 Uiso 1 1 calc R
C39 C 0.5086(11) 0.3993(8) 0.0602(7) 0.146(6) Uani 1 1 d .
H39 H 0.5525 0.4007 0.0280 0.176 Uiso 1 1 calc R
C40 C 0.5057(8) 0.3456(7) 0.0949(7) 0.128(5) Uani 1 1 d .
H40 H 0.5464 0.3091 0.0866 0.154 Uiso 1 1 calc R
C41 C 0.4414(7) 0.3433(4) 0.1442(4) 0.081(2) Uani 1 1 d .
H41 H 0.4402 0.3058 0.1694 0.097 Uiso 1 1 calc R
C42 C 0.3801(5) 0.3972(3) 0.1550(3) 0.0537(17) Uani 1 1 d .
C43 C 0.3101(5) 0.3971(3) 0.2067(3) 0.0609(19) Uani 1 1 d .
H43A H 0.3445 0.3705 0.2428 0.073 Uiso 1 1 calc R
H43B H 0.3041 0.4416 0.2224 0.073 Uiso 1 1 calc R
C44 C 0.1372(5) 0.3420(3) 0.2191(3) 0.0419(15) Uani 1 1 d .
C45 C 0.0270(5) 0.3177(3) 0.1904(3) 0.0405(14) Uani 1 1 d .
C46 C -0.0298(5) 0.2812(3) 0.2298(3) 0.0501(17) Uani 1 1 d .
H46 H 0.0023 0.2739 0.2727 0.060 Uiso 1 1 calc R
C47 C -0.1312(6) 0.2554(3) 0.2086(3) 0.0611(19) Uani 1 1 d .
H47 H -0.1674 0.2312 0.2365 0.073 Uiso 1 1 calc R
C48 C -0.1785(6) 0.2659(3) 0.1452(4) 0.066(2) Uani 1 1 d .
H48 H -0.2472 0.2484 0.1299 0.079 Uiso 1 1 calc R
C49 C -0.1259(5) 0.3017(3) 0.1046(3) 0.0598(18) Uani 1 1 d .
H49 H -0.1593 0.3086 0.0619 0.072 Uiso 1 1 calc R
C50 C -0.0233(5) 0.3280(3) 0.1258(3) 0.0474(16) Uani 1 1 d .
C51 C -0.0181(8) 0.3800(5) 0.0218(3) 0.096(3) Uani 1 1 d .
H51B H -0.0339 0.3459 -0.0115 0.115 Uiso 1 1 calc R
N1 N 0.0301(4) 0.5748(3) 0.6367(2) 0.0568(14) Uani 1 1 d .
H1A H 0.0983 0.5655 0.6477 0.068 Uiso 1 1 calc R
N2 N 0.3446(4) 0.4103(3) 0.5617(2) 0.0626(16) Uani 1 1 d .
H2A H 0.3856 0.4322 0.5915 0.075 Uiso 1 1 calc R
N3 N 0.2000(4) 0.3715(3) 0.1833(2) 0.0519(14) Uani 1 1 d .
H3A H 0.1747 0.3762 0.1427 0.062 Uiso 1 1 calc R
N4 N 0.4294(5) 0.2209(3) 0.3374(3) 0.0560(14) Uani 1 1 d .
O11 O 0.4510(5) 0.4748(3) 0.3931(3) 0.119(2) Uani 1 1 d .
N6 N 0.1688(5) 0.1772(3) 0.4049(3) 0.0580(15) Uani 1 1 d .
O1 O -0.0926(3) 0.65260(19) 0.60018(17) 0.0454(10) Uani 1 1 d .
O2 O 0.2293(3) 0.6216(2) 0.6837(2) 0.0633(13) Uani 1 1 d .
O3 O 0.4822(3) 0.3878(2) 0.66770(19) 0.0538(11) Uani 1 1 d .
O4 O 0.3353(3) 0.3308(2) 0.48948(18) 0.0554(12) Uani 1 1 d .
O5 O 0.1716(3) 0.3329(2) 0.27817(17) 0.0530(11) Uani 1 1 d .
O6 O 0.0329(4) 0.3636(2) 0.08725(19) 0.0679(14) Uani 1 1 d .
O7 O 0.3619(4) 0.2528(2) 0.2975(2) 0.0639(13) Uani 1 1 d .
O8 O 0.5031(4) 0.1892(3) 0.3214(3) 0.0856(16) Uani 1 1 d .
O9 O 0.4160(3) 0.2250(2) 0.3962(2) 0.0591(12) Uani 1 1 d .
O10 O 0.4344(4) 0.3712(3) 0.3712(2) 0.0677(13) Uani 1 1 d .
O12 O 0.2947(4) 0.4271(2) 0.3868(2) 0.0675(13) Uani 1 1 d .
O13 O 0.2083(3) 0.2143(2) 0.45124(18) 0.0531(11) Uani 1 1 d .
O14 O 0.1368(5) 0.1227(3) 0.4132(3) 0.0987(19) Uani 1 1 d .
O15 O 0.1656(4) 0.2011(2) 0.34832(19) 0.0623(12) Uani 1 1 d .
H51A H 0.058(6) 0.375(4) 0.002(3) 0.09(3) Uiso 1 1 d .
N5 N 0.3955(6) 0.4262(4) 0.3834(3) 0.0665(17) Uani 1 1 d .

loop_
_atom_site_aniso_label
_atom_site_aniso_U_11
_atom_site_aniso_U_22
_atom_site_aniso_U_33
_atom_site_aniso_U_23
_atom_site_aniso_U_13
_atom_site_aniso_U_12
C52 0.076(11) 0.057(10) 0.022(6) 0.002(6) -0.009(7) 0.001(9)
C53 0.093(13) 0.101(13) 0.036(8) 0.016(8) -0.015(8) -0.017(11)
C54 0.074(12) 0.135(16) 0.059(10) 0.033(11) -0.005(8) 0.012(11)
C55 0.088(12) 0.062(11) 0.047(8) 0.015(7) 0.000(8) 0.007(9)
C56 0.061(11) 0.057(10) 0.023(6) 0.000(7) -0.010(7) 0.004(9)
C57 0.055(9) 0.012(10) 0.034(5) 0.008(6) -0.013(5) 0.034(8)
Sm1 0.04039(17) 0.04907(18) 0.02666(14) 0.00349(17) -0.00400(11) -0.00439(18)
C1 0.057(4) 0.054(4) 0.065(5) -0.003(4) -0.016(4) -0.012(4)
C2 0.068(5) 0.067(5) 0.069(5) 0.008(4) 0.001(4) -0.011(4)
C3 0.084(6) 0.071(5) 0.051(4) -0.001(4) -0.005(4) -0.002(5)
C4 0.084(6) 0.075(5) 0.052(5) -0.014(4) -0.016(4) -0.003(5)
C5 0.056(4) 0.054(4) 0.063(5) -0.013(4) -0.007(4) -0.006(3)
C6 0.050(4) 0.038(4) 0.054(4) -0.003(3) -0.005(3) 0.006(3)
C7 0.051(4) 0.047(4) 0.063(4) -0.002(3) -0.010(3) -0.005(3)
C8 0.045(4) 0.049(4) 0.028(3) -0.001(3) 0.002(3) -0.003(3)
C9 0.044(4) 0.052(4) 0.031(3) 0.001(3) 0.002(3) 0.004(3)
C10 0.049(4) 0.064(5) 0.045(4) 0.000(3) 0.001(3) 0.007(4)
C11 0.066(5) 0.053(5) 0.061(4) 0.012(3) 0.010(4) 0.000(4)
C12 0.070(5) 0.072(5) 0.055(4) 0.010(4) 0.000(4) -0.025(4)
C13 0.042(4) 0.081(5) 0.069(5) 0.012(4) 0.001(3) -0.012(4)
C14 0.048(4) 0.064(5) 0.048(4) 0.012(3) 0.007(3) 0.000(3)
C15 0.046(4) 0.067(5) 0.082(5) -0.002(4) -0.017(4) 0.007(4)
C16 0.034(4) 0.075(5) 0.051(4) -0.001(4) -0.010(3) -0.001(4)
C17 0.055(5) 0.110(7) 0.073(5) -0.017(5) 0.004(4) 0.019(5)
C18 0.085(6) 0.096(7) 0.069(5) 0.016(5) 0.015(5) 0.015(5)
C19 0.076(6) 0.078(6) 0.064(5) 0.005(4) 0.011(4) -0.001(5)
C20 0.057(4) 0.065(5) 0.035(3) -0.006(3) -0.009(3) 0.004(4)
C21 0.059(4) 0.060(5) 0.040(4) -0.004(3) -0.011(3) -0.002(4)
C22 0.066(5) 0.068(5) 0.047(4) -0.013(4) -0.018(3) 0.008(4)
C23 0.047(4) 0.043(4) 0.050(4) -0.006(3) 0.001(3) 0.000(3)
C24 0.044(4) 0.058(4) 0.065(4) -0.014(3) -0.001(3) -0.005(3)
C25 0.039(4) 0.070(5) 0.104(6) -0.002(5) -0.003(4) 0.002(4)
C26 0.059(5) 0.102(7) 0.082(6) -0.032(5) 0.010(4) 0.005(4)
C27 0.055(4) 0.095(6) 0.062(4) -0.024(5) 0.007(4) 0.012(5)
C28 0.043(4) 0.057(4) 0.046(4) -0.009(3) 0.000(3) -0.002(3)
C29 0.047(4) 0.064(5) 0.038(4) 0.003(3) 0.004(3) 0.006(4)
C30 0.047(4) 0.110(6) 0.055(4) -0.005(4) -0.001(4) 0.026(4)
C31 0.056(5) 0.083(5) 0.047(4) -0.012(4) 0.003(4) 0.005(4)
C32 0.068(5) 0.095(6) 0.059(5) -0.011(4) -0.003(4) -0.008(5)
C33 0.098(7) 0.071(5) 0.055(5) 0.005(4) 0.026(5) 0.006(5)
C34 0.085(6) 0.088(6) 0.086(6) -0.014(5) 0.028(5) -0.020(5)
C35 0.114(8) 0.157(10) 0.069(6) -0.031(6) 0.024(6) -0.066(7)
C36 0.109(7) 0.137(8) 0.055(5) -0.041(5) 0.012(5) -0.044(6)
C37 0.133(8) 0.076(6) 0.083(6) 0.009(5) 0.038(6) -0.007(6)
C38 0.225(16) 0.123(11) 0.134(11) 0.003(9) 0.091(10) -0.057(10)
C39 0.143(12) 0.183(16) 0.132(11) -0.070(11) 0.082(9) -0.086(12)
C40 0.067(7) 0.149(12) 0.171(13) -0.091(10) 0.024(8) -0.023(7)
C41 0.065(6) 0.070(6) 0.103(7) -0.025(5) -0.005(5) -0.002(5)
C42 0.051(4) 0.057(5) 0.050(4) -0.002(3) -0.003(3) -0.014(4)
C43 0.067(5) 0.070(5) 0.043(4) -0.002(3) -0.002(3) -0.011(4)
C44 0.052(4) 0.045(4) 0.027(3) 0.004(3) 0.003(3) 0.011(3)
C45 0.047(4) 0.042(4) 0.031(3) -0.004(3) -0.001(3) 0.009(3)
C46 0.055(4) 0.060(4) 0.035(3) -0.001(3) 0.006(3) 0.008(3)
C47 0.053(5) 0.074(5) 0.059(4) 0.000(4) 0.014(4) 0.003(4)
C48 0.054(5) 0.062(5) 0.075(5) -0.005(4) -0.006(4) 0.001(4)
C49 0.068(5) 0.056(4) 0.047(4) 0.000(4) -0.017(3) -0.004(4)
C50 0.062(4) 0.041(4) 0.036(3) -0.001(3) -0.002(3) 0.002(3)
C51 0.126(9) 0.118(8) 0.031(4) 0.023(5) -0.025(5) -0.047(7)
N1 0.042(3) 0.056(4) 0.067(4) 0.004(3) -0.007(3) 0.001(3)
N2 0.051(4) 0.087(4) 0.045(3) -0.015(3) -0.006(3) 0.013(3)
N3 0.052(3) 0.070(4) 0.030(3) 0.008(3) -0.005(2) -0.007(3)
N4 0.046(4) 0.050(4) 0.071(4) -0.008(3) 0.007(3) -0.012(3)
O11 0.131(5) 0.091(4) 0.144(6) -0.025(4) 0.053(4) -0.075(4)
N6 0.064(4) 0.046(4) 0.062(4) 0.003(3) 0.006(3) -0.007(3)
O1 0.035(2) 0.061(3) 0.038(2) 0.004(2) -0.0001(19) 0.005(2)
O2 0.039(3) 0.069(3) 0.074(3) 0.021(3) -0.014(2) -0.010(2)
O3 0.053(3) 0.065(3) 0.039(2) -0.011(2) -0.008(2) 0.007(2)
O4 0.062(3) 0.068(3) 0.031(2) -0.005(2) -0.010(2) -0.009(2)
O5 0.059(3) 0.068(3) 0.028(2) 0.008(2) -0.0061(19) 0.000(2)
O6 0.082(3) 0.078(3) 0.035(2) 0.015(2) -0.017(2) -0.024(3)
O7 0.072(3) 0.075(3) 0.046(3) 0.006(2) 0.012(2) 0.008(3)
O8 0.052(3) 0.086(4) 0.120(4) -0.026(4) 0.019(3) 0.008(3)
O9 0.056(3) 0.070(3) 0.048(3) 0.003(2) -0.003(2) 0.006(2)
O10 0.057(3) 0.077(4) 0.070(3) -0.001(3) 0.015(3) -0.013(3)
O12 0.067(4) 0.057(3) 0.075(3) 0.011(3) 0.002(3) -0.006(3)
O13 0.064(3) 0.056(3) 0.036(2) 0.003(2) -0.001(2) -0.008(2)
O14 0.139(5) 0.052(3) 0.104(4) 0.005(3) 0.019(4) -0.037(3)
O15 0.079(3) 0.063(3) 0.041(2) -0.002(2) -0.003(2) -0.011(3)
N5 0.075(5) 0.073(5) 0.053(4) 0.004(3) 0.015(3) -0.022(4)

loop_
_atom_type_symbol
_atom_type_description
_atom_type_scat_dispersion_real
_atom_type_scat_dispersion_imag
_atom_type_scat_source
C C 0.0033 0.0016 'International Tables Vol C Tables 4.2.6.8 and 6.1.1.4'
H H 0.0000 0.0000 'International Tables Vol C Tables 4.2.6.8 and 6.1.1.4'
N N 0.0061 0.0033 'International Tables Vol C Tables 4.2.6.8 and 6.1.1.4'
O O 0.0106 0.0060 'International Tables Vol C Tables 4.2.6.8 and 6.1.1.4'
Sm Sm -0.1638 3.4418 'International Tables Vol C Tables 4.2.6.8 and 6.1.1.4'

loop_
_geom_angle_atom_site_label_1
_geom_angle_atom_site_label_2
_geom_angle_atom_site_label_3
_geom_angle
_geom_angle_site_symmetry_1
_geom_angle_site_symmetry_3
C56 C52 C51 85.0(6) 3_565 .
C56 C52 C53 158.0(4) 3_565 .
C51 C52 C53 116.8(5) . .
C56 C52 C57 38.0(4) 3_565 .
C51 C52 C57 123.0(5) . .
C53 C52 C57 120.0 . .
C56 C52 C57 54.4(4) 3_565 3_565
C51 C52 C57 139.2(7) . 3_565
C53 C52 C57 103.6(3) . 3_565
C57 C52 C57 16.4(3) . 3_565
C52 C53 C54 120.0 . .
C52 C53 H53 120.0 . .
C54 C53 H53 120.0 . .
C55 C54 C53 120.0 . .
C55 C54 H54 107.3 . .
C53 C54 H54 130.1 . .
C56 C55 C54 120.0 . .
C56 C55 C57 23.1(3) . 3_565
C54 C55 C57 96.9(3) . 3_565
C56 C55 H55 120.0 . .
C54 C55 H55 120.0 . .
C57 C55 H55 143.1 3_565 .
C57 C56 C52 84.3(7) 3_565 3_565
C57 C56 C57 2.8(6) 3_565 .
C52 C56 C57 82.0(4) 3_565 .
C57 C56 C55 117.7(8) 3_565 .
C52 C56 C55 158.0(4) 3_565 .
C57 C56 C55 120.0 . .
C57 C56 C51 132.5(10) 3_565 3_565
C52 C56 C51 48.3(5) 3_565 3_565
C57 C56 C51 130.1(5) . 3_565
C55 C56 C51 109.8(5) . 3_565
C57 C57 C56 172.7(15) 3_565 3_565
C57 C57 C56 4.5(10) 3_565 .
C56 C57 C56 177.2(5) 3_565 .
C57 C57 C52 116.2(13) 3_565 .
C56 C57 C52 57.7(7) 3_565 .
C56 C57 C52 120.0 . .
C57 C57 C52 47.4(11) 3_565 3_565
C56 C57 C52 138.6(9) 3_565 3_565
C56 C57 C52 43.7(3) . 3_565
C52 C57 C52 163.6(3) . 3_565
C57 C57 C55 146.7(16) 3_565 3_565
C56 C57 C55 39.3(5) 3_565 3_565
C56 C57 C55 143.1(3) . 3_565
C52 C57 C55 96.9(3) . 3_565
C52 C57 C55 99.4(5) 3_565 3_565
C57 C57 H57 117.4 3_565 .
C56 C57 H57 68.3 3_565 .
C56 C57 H57 113.9 . .
C52 C57 H57 125.8 . .
C52 C57 H57 70.4 3_565 .
C55 C57 H57 29.4 3_565 .
O5 Sm1 O4 152.72(14) . .
O5 Sm1 O1 75.58(13) . 3_566
O4 Sm1 O1 88.48(14) . 3_566
O5 Sm1 O9 121.57(14) . .
O4 Sm1 O9 81.81(14) . .
O1 Sm1 O9 153.68(14) 3_566 .
O5 Sm1 O15 78.97(14) . .
O4 Sm1 O15 122.80(14) . .
O1 Sm1 O15 86.92(14) 3_566 .
O9 Sm1 O15 78.13(15) . .
O5 Sm1 O12 81.80(14) . .
O4 Sm1 O12 72.98(14) . .
O1 Sm1 O12 76.90(15) 3_566 .
O9 Sm1 O12 122.55(15) . .
O15 Sm1 O12 157.43(15) . .
O5 Sm1 O7 71.61(15) . .
O4 Sm1 O7 127.29(15) . .
O1 Sm1 O7 144.21(14) 3_566 .
O9 Sm1 O7 50.46(14) . .
O15 Sm1 O7 73.27(15) . .
O12 Sm1 O7 111.53(16) . .
O5 Sm1 O13 124.95(14) . .
O4 Sm1 O13 72.46(13) . .
O1 Sm1 O13 80.73(13) 3_566 .
O9 Sm1 O13 73.03(14) . .
O15 Sm1 O13 50.54(13) . .
O12 Sm1 O13 138.95(14) . .
O7 Sm1 O13 106.79(14) . .
O5 Sm1 O10 95.18(15) . .
O4 Sm1 O10 76.73(15) . .
O1 Sm1 O10 127.05(16) 3_566 .
O9 Sm1 O10 74.40(16) . .
O15 Sm1 O10 143.32(16) . .
O12 Sm1 O10 50.16(16) . .
O7 Sm1 O10 70.57(16) . .
O13 Sm1 O10 137.62(14) . .
O5 Sm1 N4 96.72(16) . .
O4 Sm1 N4 104.42(16) . .
O1 Sm1 N4 161.70(14) 3_566 .
O9 Sm1 N4 25.28(14) . .
O15 Sm1 N4 75.22(14) . .
O12 Sm1 N4 118.97(16) . .
O7 Sm1 N4 25.22(14) . .
O13 Sm1 N4 90.70(15) . .
O10 Sm1 N4 69.52(16) . .
O5 Sm1 N6 102.72(15) . .
O4 Sm1 N6 97.47(15) . .
O1 Sm1 N6 84.39(14) 3_566 .
O9 Sm1 N6 72.81(15) . .
O15 Sm1 N6 25.35(13) . .
O12 Sm1 N6 159.06(16) . .
O7 Sm1 N6 89.16(15) . .
O13 Sm1 N6 25.24(13) . .
O10 Sm1 N6 147.19(16) . .
N4 Sm1 N6 81.14(15) . .
O5 Sm1 N5 90.24(15) . .
O4 Sm1 N5 71.25(15) . .
O1 Sm1 N5 101.88(18) 3_566 .
O9 Sm1 N5 98.06(18) . .
O15 Sm1 N5 164.04(15) . .
O12 Sm1 N5 25.09(15) . .
O7 Sm1 N5 92.26(17) . .
O13 Sm1 N5 143.51(14) . .
O10 Sm1 N5 25.22(15) . .
N4 Sm1 N5 94.64(18) . .
N6 Sm1 N5 166.71(16) . .
C6 C1 C2 120.7(5) . .
C6 C1 H1 119.7 . .
C2 C1 H1 119.7 . .
C3 C2 C1 120.0(7) . .
C3 C2 H2 120.0 . .
C1 C2 H2 120.0 . .
C4 C3 C2 119.8(7) . .
C4 C3 H3 120.1 . .
C2 C3 H3 120.1 . .
C3 C4 C5 120.6(7) . .
C3 C4 H4 119.7 . .
C5 C4 H4 119.7 . .
C6 C5 C4 120.9(7) . .
C6 C5 H5 119.5 . .
C4 C5 H5 119.5 . .
C5 C6 C1 118.0(6) . .
C5 C6 C7 122.9(6) . .
C1 C6 C7 119.0(5) . .
N1 C7 C6 115.2(5) . .
N1 C7 H7A 108.5 . .
C6 C7 H7A 108.5 . .
N1 C7 H7B 108.5 . .
C6 C7 H7B 108.5 . .
H7A C7 H7B 107.5 . .
O1 C8 N1 121.1(5) . .
O1 C8 C9 120.0(5) . .
N1 C8 C9 118.9(5) . .
C10 C9 C14 117.1(6) . .
C10 C9 C8 116.6(5) . .
C14 C9 C8 126.2(6) . .
C11 C10 C9 121.9(6) . .
C11 C10 H10 119.0 . .
C9 C10 H10 119.0 . .
C12 C11 C10 119.6(6) . .
C12 C11 H11 120.2 . .
C10 C11 H11 120.2 . .
C11 C12 C13 121.1(7) . .
C11 C12 H12 119.5 . .
C13 C12 H12 119.5 . .
C12 C13 C14 120.4(6) . .
C12 C13 H13 119.8 . .
C14 C13 H13 119.8 . .
O2 C14 C13 123.1(6) . .
O2 C14 C9 117.2(6) . .
C13 C14 C9 119.8(6) . .
O2 C15 C16 108.5(5) . .
O2 C15 H15A 110.0 . .
C16 C15 H15A 110.0 . .
O2 C15 H15B 110.0 . .
C16 C15 H15B 110.0 . .
H15A C15 H15B 108.4 . .
C21 C16 C17 119.6(7) . .
C21 C16 C15 119.0(7) . .
C17 C16 C15 121.3(7) . .
C16 C17 C18 119.4(7) . .
C16 C17 H17 120.3 . .
C18 C17 H17 120.3 . .
C19 C18 C17 118.6(8) . .
C19 C18 H18 120.7 . .
C17 C18 H18 120.7 . .
C20 C19 C18 123.1(8) . .
C20 C19 H19 118.5 . .
C18 C19 H19 118.5 . .
C19 C20 C21 117.4(7) . .
C19 C20 C22 122.2(7) . .
C21 C20 C22 120.4(6) . .
C16 C21 C20 121.8(7) . .
C16 C21 H21 119.1 . .
C20 C21 H21 119.1 . .
O3 C22 C20 106.6(5) . .
O3 C22 H22A 110.4 . .
C20 C22 H22A 110.4 . .
O3 C22 H22B 110.4 . .
C20 C22 H22B 110.4 . .
H22A C22 H22B 108.6 . .
C24 C23 O3 123.0(6) . .
C24 C23 C28 120.8(6) . .
O3 C23 C28 116.2(5) . .
C23 C24 C25 120.7(6) . .
C23 C24 H24 119.6 . .
C25 C24 H24 119.6 . .
C24 C25 C26 119.7(6) . .
C24 C25 H25 120.1 . .
C26 C25 H25 120.1 . .
C27 C26 C25 118.9(7) . .
C27 C26 H26 120.6 . .
C25 C26 H26 120.6 . .
C28 C27 C26 121.9(6) . .
C28 C27 H27 119.1 . .
C26 C27 H27 119.1 . .
C27 C28 C23 117.9(6) . .
C27 C28 C29 118.3(6) . .
C23 C28 C29 123.8(6) . .
O4 C29 N2 119.9(6) . .
O4 C29 C28 121.5(6) . .
N2 C29 C28 118.5(6) . .
N2 C30 C31 109.8(6) . .
N2 C30 H30A 109.7 . .
C31 C30 H30A 109.7 . .
N2 C30 H30B 109.7 . .
C31 C30 H30B 109.7 . .
H30A C30 H30B 108.2 . .
C36 C31 C32 117.5(7) . .
C36 C31 C30 121.3(7) . .
C32 C31 C30 121.2(7) . .
C33 C32 C31 120.8(7) . .
C33 C32 H32 119.6 . .
C31 C32 H32 119.6 . .
C34 C33 C32 120.0(7) . .
C34 C33 H33 120.0 . .
C32 C33 H33 120.0 . .
C33 C34 C35 119.4(8) . .
C33 C34 H34 120.3 . .
C35 C34 H34 120.3 . .
C36 C35 C34 120.5(8) . .
C36 C35 H35 119.8 . .
C34 C35 H35 119.8 . .
C31 C36 C35 121.7(8) . .
C31 C36 H36 119.1 . .
C35 C36 H36 119.1 . .
C42 C37 C38 120.9(10) . .
C42 C37 H37 119.5 . .
C38 C37 H37 119.5 . .
C39 C38 C37 120.5(12) . .
C39 C38 H38 119.7 . .
C37 C38 H38 119.7 . .
C40 C39 C38 120.9(13) . .
C40 C39 H39 119.6 . .
C38 C39 H39 119.6 . .
C39 C40 C41 120.0(12) . .
C39 C40 H40 120.0 . .
C41 C40 H40 120.0 . .
C42 C41 C40 119.3(9) . .
C42 C41 H41 120.4 . .
C40 C41 H41 120.4 . .
C37 C42 C41 118.3(8) . .
C37 C42 C43 120.3(7) . .
C41 C42 C43 121.3(7) . .
N3 C43 C42 112.2(5) . .
N3 C43 H43A 109.2 . .
C42 C43 H43A 109.2 . .
N3 C43 H43B 109.2 . .
C42 C43 H43B 109.2 . .
H43A C43 H43B 107.9 . .
O5 C44 N3 119.5(6) . .
O5 C44 C45 119.5(5) . .
N3 C44 C45 121.0(5) . .
C46 C45 C50 117.4(6) . .
C46 C45 C44 117.5(5) . .
C50 C45 C44 125.1(6) . .
C47 C46 C45 122.9(6) . .
C47 C46 H46 118.6 . .
C45 C46 H46 118.6 . .
C46 C47 C48 118.6(7) . .
C46 C47 H47 120.7 . .
C48 C47 H47 120.7 . .
C49 C48 C47 120.7(7) . .
C49 C48 H48 119.7 . .
C47 C48 H48 119.7 . .
C48 C49 C50 121.0(6) . .
C48 C49 H49 119.5 . .
C50 C49 H49 119.5 . .
O6 C50 C49 123.4(5) . .
O6 C50 C45 117.2(6) . .
C49 C50 C45 119.5(6) . .
C52 C51 O6 117.8(7) . .
C52 C51 C56 46.6(5) . 3_565
O6 C51 C56 105.7(5) . 3_565
C52 C51 H51B 120.7 . .
O6 C51 H51B 120.7 . .
C56 C51 H51B 120.7 3_565 .
C52 C51 H51A 110(4) . .
O6 C51 H51A 94(4) . .
C56 C51 H51A 66(4) 3_565 .
H51B C51 H51A 75.3 . .
C8 N1 C7 125.1(5) . .
C8 N1 H1A 117.4 . .
C7 N1 H1A 117.4 . .
C29 N2 C30 125.9(6) . .
C29 N2 H2A 117.0 . .
C30 N2 H2A 117.0 . .
C44 N3 C43 125.4(5) . .
C44 N3 H3A 117.3 . .
C43 N3 H3A 117.3 . .
O8 N4 O7 123.0(6) . .
O8 N4 O9 121.6(6) . .
O7 N4 O9 115.4(6) . .
O8 N4 Sm1 175.5(4) . .
O7 N4 Sm1 58.6(3) . .
O9 N4 Sm1 57.0(3) . .
O14 N6 O13 122.8(6) . .
O14 N6 O15 121.7(6) . .
O13 N6 O15 115.6(5) . .
O14 N6 Sm1 175.2(5) . .
O13 N6 Sm1 58.7(3) . .
O15 N6 Sm1 57.0(3) . .
C8 O1 Sm1 153.3(4) . 3_566
C14 O2 C15 117.8(5) . .
C23 O3 C22 118.9(5) . .
C29 O4 Sm1 159.1(4) . .
C44 O5 Sm1 169.0(4) . .
C50 O6 C51 119.7(5) . .
N4 O7 Sm1 96.2(4) . .
N4 O9 Sm1 97.8(4) . .
N5 O10 Sm1 95.8(4) . .
N5 O12 Sm1 97.5(4) . .
N6 O13 Sm1 96.1(3) . .
N6 O15 Sm1 97.6(3) . .
O11 N5 O12 121.5(8) . .
O11 N5 O10 122.5(7) . .
O12 N5 O10 115.9(6) . .
O11 N5 Sm1 171.5(5) . .
O12 N5 Sm1 57.4(3) . .
O10 N5 Sm1 59.0(3) . .

loop_
_geom_bond_atom_site_label_1
_geom_bond_atom_site_label_2
_geom_bond_distance
_geom_bond_site_symmetry_2
C52 C56 1.181(10) 3_565
C52 C51 1.213(11) .
C52 C53 1.3900 .
C52 C57 1.3900 .
C52 C57 1.694(11) 3_565
C53 C54 1.3900 .
C53 H53 0.9300 .
C54 C55 1.3900 .
C54 H54 0.8733 .
C55 C56 1.3900 .
C55 C57 1.945(8) 3_565
C55 H55 0.9300 .
C56 C57 0.861(8) 3_565
C56 C52 1.181(11) 3_565
C56 C57 1.3900 .
C56 C51 1.618(10) 3_565
C57 C57 0.532(8) 3_565
C57 C56 0.861(8) 3_565
C57 C52 1.694(11) 3_565
C57 C55 1.945(8) 3_565
C57 H57 0.9611 .
Sm1 O5 2.327(4) .
Sm1 O4 2.352(4) .
Sm1 O1 2.367(4) 3_566
Sm1 O9 2.488(4) .
Sm1 O15 2.493(4) .
Sm1 O12 2.505(4) .
Sm1 O7 2.524(4) .
Sm1 O13 2.530(4) .
Sm1 O10 2.541(4) .
Sm1 N4 2.940(6) .
Sm1 N6 2.945(6) .
Sm1 N5 2.949(7) .
C1 C6 1.377(8) .
C1 C2 1.387(7) .
C1 H1 0.9300 .
C2 C3 1.357(9) .
C2 H2 0.9300 .
C3 C4 1.355(9) .
C3 H3 0.9300 .
C4 C5 1.372(9) .
C4 H4 0.9300 .
C5 C6 1.372(8) .
C5 H5 0.9300 .
C6 C7 1.501(8) .
C7 N1 1.465(7) .
C7 H7A 0.9700 .
C7 H7B 0.9700 .
C8 O1 1.252(6) .
C8 N1 1.324(7) .
C8 C9 1.476(8) .
C9 C10 1.400(8) .
C9 C14 1.412(8) .
C10 C11 1.383(8) .
C10 H10 0.9300 .
C11 C12 1.349(9) .
C11 H11 0.9300 .
C12 C13 1.374(9) .
C12 H12 0.9300 .
C13 C14 1.394(8) .
C13 H13 0.9300 .
C14 O2 1.369(7) .
C15 O2 1.442(7) .
C15 C16 1.520(9) .
C15 H15A 0.9700 .
C15 H15B 0.9700 .
C16 C21 1.367(9) .
C16 C17 1.367(9) .
C17 C18 1.419(10) .
C17 H17 0.9300 .
C18 C19 1.366(10) .
C18 H18 0.9300 .
C19 C20 1.345(9) .
C19 H19 0.9300 .
C20 C21 1.403(8) .
C20 C22 1.495(9) .
C21 H21 0.9300 .
C22 O3 1.446(6) .
C22 H22A 0.9700 .
C22 H22B 0.9700 .
C23 C24 1.367(8) .
C23 O3 1.383(7) .
C23 C28 1.399(8) .
C24 C25 1.379(9) .
C24 H24 0.9300 .
C25 C26 1.393(9) .
C25 H25 0.9300 .
C26 C27 1.383(9) .
C26 H26 0.9300 .
C27 C28 1.383(8) .
C27 H27 0.9300 .
C28 C29 1.486(8) .
C29 O4 1.262(7) .
C29 N2 1.285(7) .
C30 N2 1.482(7) .
C30 C31 1.534(9) .
C30 H30A 0.9700 .
C30 H30B 0.9700 .
C31 C36 1.331(9) .
C31 C32 1.401(9) .
C32 C33 1.364(9) .
C32 H32 0.9300 .
C33 C34 1.342(10) .
C33 H33 0.9300 .
C34 C35 1.367(10) .
C34 H34 0.9300 .
C35 C36 1.358(10) .
C35 H35 0.9300 .
C36 H36 0.9300 .
C37 C42 1.348(9) .
C37 C38 1.362(13) .
C37 H37 0.9300 .
C38 C39 1.329(16) .
C38 H38 0.9300 .
C39 C40 1.317(16) .
C39 H39 0.9300 .
C40 C41 1.398(13) .
C40 H40 0.9300 .
C41 C42 1.374(9) .
C41 H41 0.9300 .
C42 C43 1.487(9) .
C43 N3 1.469(7) .
C43 H43A 0.9700 .
C43 H43B 0.9700 .
C44 O5 1.251(6) .
C44 N3 1.307(7) .
C44 C45 1.484(8) .
C45 C46 1.383(8) .
C45 C50 1.407(7) .
C46 C47 1.367(8) .
C46 H46 0.9300 .
C47 C48 1.375(9) .
C47 H47 0.9300 .
C48 C49 1.360(9) .
C48 H48 0.9300 .
C49 C50 1.384(8) .
C49 H49 0.9300 .
C50 O6 1.356(7) .
C51 O6 1.449(7) .
C51 C56 1.617(10) 3_565
C51 H51B 0.9800 .
C51 H51A 1.10(7) .
N1 H1A 0.8600 .
N2 H2A 0.8600 .
N3 H3A 0.8600 .
N4 O8 1.208(6) .
N4 O7 1.260(6) .
N4 O9 1.267(6) .
O11 N5 1.203(7) .
N6 O14 1.201(6) .
N6 O13 1.263(6) .
N6 O15 1.272(6) .
O1 Sm1 2.367(6) 3_566
O10 N5 1.263(7) .
O12 N5 1.261(7) .

loop_
_geom_torsion_atom_site_label_1
_geom_torsion_atom_site_label_2
_geom_torsion_atom_site_label_3
_geom_torsion_atom_site_label_4
_geom_torsion
_geom_torsion_site_symmetry_1
_geom_torsion_site_symmetry_4
C56 C52 C53 C54 2.9(5) 3_565 .
C51 C52 C53 C54 175.2(4) . .
C57 C52 C53 C54 0.0 . .
C57 C52 C53 C54 0.8(2) 3_565 .
C52 C53 C54 C55 0.0 . .
C53 C54 C55 C56 0.0 . .
C53 C54 C55 C57 -0.67(18) . 3_565
C54 C55 C56 C57 -1.7(5) . 3_565
C54 C55 C56 C52 -177.1(7) . 3_565
C57 C55 C56 C52 -175.4(11) 3_565 3_565
C54 C55 C56 C57 0.0 . .
C57 C55 C56 C57 1.7(5) 3_565 .
C54 C55 C56 C51 177.4(3) . 3_565
C57 C55 C56 C51 179.1(7) 3_565 3_565
C52 C56 C57 C57 146(14) 3_565 3_565
C55 C56 C57 C57 -33(14) . 3_565
C51 C56 C57 C57 150(14) 3_565 3_565
C57 C56 C57 C56 0(2) 3_565 3_565
C52 C56 C57 C56 146(12) 3_565 3_565
C55 C56 C57 C56 -33(12) . 3_565
C51 C56 C57 C56 150(12) 3_565 3_565
C57 C56 C57 C52 33(14) 3_565 .
C52 C56 C57 C52 178.9(3) 3_565 .
C55 C56 C57 C52 0.0 . .
C51 C56 C57 C52 -176.8(4) 3_565 .
C57 C56 C57 C52 -146(14) 3_565 3_565
C55 C56 C57 C52 -178.9(3) . 3_565
C51 C56 C57 C52 4.3(3) 3_565 3_565
C57 C56 C57 C55 -146(14) 3_565 3_565
C52 C56 C57 C55 0.00(10) 3_565 3_565
C55 C56 C57 C55 -178.9(2) . 3_565
C51 C56 C57 C55 4.3(3) 3_565 3_565
C56 C52 C57 C57 -175.5(11) 3_565 3_565
C51 C52 C57 C57 -172.2(9) . 3_565
C53 C52 C57 C57 2.7(7) . 3_565
C51 C52 C57 C56 3.3(5) . 3_565
C53 C52 C57 C56 178.2(4) . 3_565
C57 C52 C57 C56 175.5(11) 3_565 3_565
C56 C52 C57 C56 -178.2(4) 3_565 .
C51 C52 C57 C56 -174.9(4) . .
C53 C52 C57 C56 0.0 . .
C57 C52 C57 C56 -2.7(7) 3_565 .
C56 C52 C57 C52 -175.5(10) 3_565 3_565
C51 C52 C57 C52 -172.2(9) . 3_565
C53 C52 C57 C52 2.7(7) . 3_565
C57 C52 C57 C52 0.0 3_565 3_565
C56 C52 C57 C55 1.1(2) 3_565 3_565
C51 C52 C57 C55 4.5(4) . 3_565
C53 C52 C57 C55 179.33(13) . 3_565
C57 C52 C57 C55 176.6(8) 3_565 3_565
C6 C1 C2 C3 -0.4(9) . .
C1 C2 C3 C4 0.6(11) . .
C2 C3 C4 C5 -0.5(12) . .
C3 C4 C5 C6 0.3(11) . .
C4 C5 C6 C1 -0.1(10) . .
C4 C5 C6 C7 -175.8(6) . .
C2 C1 C6 C5 0.1(8) . .
C2 C1 C6 C7 176.0(5) . .
C5 C6 C7 N1 -14.8(9) . .
C1 C6 C7 N1 169.5(5) . .
O1 C8 C9 C10 -16.0(8) . .
N1 C8 C9 C10 162.1(5) . .
O1 C8 C9 C14 162.6(6) . .
N1 C8 C9 C14 -19.4(9) . .
C14 C9 C10 C11 0.1(9) . .
C8 C9 C10 C11 178.8(5) . .
C9 C10 C11 C12 -1.3(10) . .
C10 C11 C12 C13 0.9(11) . .
C11 C12 C13 C14 0.6(11) . .
C12 C13 C14 O2 178.2(6) . .
C12 C13 C14 C9 -1.8(10) . .
C10 C9 C14 O2 -178.6(5) . .
C8 C9 C14 O2 2.9(9) . .
C10 C9 C14 C13 1.4(9) . .
C8 C9 C14 C13 -177.2(6) . .
O2 C15 C16 C21 104.9(7) . .
O2 C15 C16 C17 -78.6(8) . .
C21 C16 C17 C18 -2.2(10) . .
C15 C16 C17 C18 -178.7(6) . .
C16 C17 C18 C19 1.5(11) . .
C17 C18 C19 C20 0.8(12) . .
C18 C19 C20 C21 -2.2(11) . .
C18 C19 C20 C22 177.0(7) . .
C17 C16 C21 C20 0.8(9) . .
C15 C16 C21 C20 177.4(5) . .
C19 C20 C21 C16 1.4(9) . .
C22 C20 C21 C16 -177.8(6) . .
C19 C20 C22 O3 114.0(7) . .
C21 C20 C22 O3 -66.8(7) . .
O3 C23 C24 C25 178.8(6) . .
C28 C23 C24 C25 0.4(10) . .
C23 C24 C25 C26 2.6(11) . .
C24 C25 C26 C27 -4.0(12) . .
C25 C26 C27 C28 2.5(12) . .
C26 C27 C28 C23 0.4(11) . .
C26 C27 C28 C29 -176.6(7) . .
C24 C23 C28 C27 -1.9(10) . .
O3 C23 C28 C27 179.5(6) . .
C24 C23 C28 C29 175.0(6) . .
O3 C23 C28 C29 -3.6(9) . .
C27 C28 C29 O4 23.9(9) . .
C23 C28 C29 O4 -153.0(6) . .
C27 C28 C29 N2 -156.4(7) . .
C23 C28 C29 N2 26.7(10) . .
N2 C30 C31 C36 -126.6(8) . .
N2 C30 C31 C32 54.2(9) . .
C36 C31 C32 C33 -0.7(12) . .
C30 C31 C32 C33 178.6(7) . .
C31 C32 C33 C34 -0.5(12) . .
C32 C33 C34 C35 -0.5(13) . .
C33 C34 C35 C36 2.8(15) . .
C32 C31 C36 C35 3.0(14) . .
C30 C31 C36 C35 -176.4(9) . .
C34 C35 C36 C31 -4.1(16) . .
C42 C37 C38 C39 -1.9(19) . .
C37 C38 C39 C40 1(2) . .
C38 C39 C40 C41 -1(2) . .
C39 C40 C41 C42 1.3(15) . .
C38 C37 C42 C41 2.1(13) . .
C38 C37 C42 C43 -179.4(9) . .
C40 C41 C42 C37 -1.7(11) . .
C40 C41 C42 C43 179.7(7) . .
C37 C42 C43 N3 93.5(8) . .
C41 C42 C43 N3 -88.0(8) . .
O5 C44 C45 C46 -4.9(8) . .
N3 C44 C45 C46 173.5(5) . .
O5 C44 C45 C50 176.3(5) . .
N3 C44 C45 C50 -5.3(9) . .
C50 C45 C46 C47 -0.1(9) . .
C44 C45 C46 C47 -179.0(6) . .
C45 C46 C47 C48 0.3(10) . .
C46 C47 C48 C49 -0.5(10) . .
C47 C48 C49 C50 0.4(11) . .
C48 C49 C50 O6 179.6(6) . .
C48 C49 C50 C45 -0.2(10) . .
C46 C45 C50 O6 -179.8(5) . .
C44 C45 C50 O6 -1.0(9) . .
C46 C45 C50 C49 0.1(9) . .
C44 C45 C50 C49 178.9(6) . .
C56 C52 C51 O6 85.5(7) 3_565 .
C53 C52 C51 O6 -91.6(7) . .
C57 C52 C51 O6 83.5(8) . .
C57 C52 C51 O6 80.1(10) 3_565 .
C53 C52 C51 C56 -177.1(3) . 3_565
C57 C52 C51 C56 -2.1(3) . 3_565
C57 C52 C51 C56 -5.4(5) 3_565 3_565
O1 C8 N1 C7 -1.0(9) . .
C9 C8 N1 C7 -179.0(5) . .
C6 C7 N1 C8 -107.6(7) . .
O4 C29 N2 C30 6.4(10) . .
C28 C29 N2 C30 -173.4(6) . .
C31 C30 N2 C29 90.2(8) . .
O5 C44 N3 C43 -1.4(9) . .
C45 C44 N3 C43 -179.8(5) . .
C42 C43 N3 C44 151.7(6) . .
O5 Sm1 N4 O8 117(7) . .
O4 Sm1 N4 O8 -46(7) . .
O1 Sm1 N4 O8 -180(100) 3_566 .
O9 Sm1 N4 O8 -73(7) . .
O15 Sm1 N4 O8 -167(7) . .
O12 Sm1 N4 O8 32(7) . .
O7 Sm1 N4 O8 111(7) . .
O13 Sm1 N4 O8 -118(7) . .
O10 Sm1 N4 O8 24(7) . .
N6 Sm1 N4 O8 -141(7) . .
N5 Sm1 N4 O8 26(7) . .
O5 Sm1 N4 O7 5.3(4) . .
O4 Sm1 N4 O7 -157.3(3) . .
O1 Sm1 N4 O7 69.1(6) 3_566 .
O9 Sm1 N4 O7 175.5(6) . .
O15 Sm1 N4 O7 82.0(3) . .
O12 Sm1 N4 O7 -79.0(4) . .
O13 Sm1 N4 O7 130.7(3) . .
O10 Sm1 N4 O7 -87.7(4) . .
N6 Sm1 N4 O7 107.2(4) . .
N5 Sm1 N4 O7 -85.5(3) . .
O5 Sm1 N4 O9 -170.1(3) . .
O4 Sm1 N4 O9 27.2(4) . .
O1 Sm1 N4 O9 -106.4(5) 3_566 .
O15 Sm1 N4 O9 -93.5(3) . .
O12 Sm1 N4 O9 105.5(3) . .
O7 Sm1 N4 O9 -175.5(6) . .
O13 Sm1 N4 O9 -44.8(3) . .
O10 Sm1 N4 O9 96.8(3) . .
N6 Sm1 N4 O9 -68.3(3) . .
N5 Sm1 N4 O9 99.1(3) . .
O5 Sm1 N6 O14 97(6) . .
O4 Sm1 N6 O14 -102(6) . .
O1 Sm1 N6 O14 171(6) 3_566 .
O9 Sm1 N6 O14 -23(6) . .
O15 Sm1 N6 O14 76(6) . .
O12 Sm1 N6 O14 -163(6) . .
O7 Sm1 N6 O14 26(6) . .
O13 Sm1 N6 O14 -109(6) . .
O10 Sm1 N6 O14 -25(6) . .
N4 Sm1 N6 O14 2(6) . .
N5 Sm1 N6 O14 -70(6) . .
O5 Sm1 N6 O13 -154.0(3) . .
O4 Sm1 N6 O13 7.6(3) . .
O1 Sm1 N6 O13 -80.1(3) 3_566 .
O9 Sm1 N6 O13 86.6(3) . .
O15 Sm1 N6 O13 -174.8(6) . .
O12 Sm1 N6 O13 -53.5(6) . .
O7 Sm1 N6 O13 135.1(3) . .
O10 Sm1 N6 O13 84.6(4) . .
N4 Sm1 N6 O13 111.1(4) . .
N5 Sm1 N6 O13 38.8(9) . .
O5 Sm1 N6 O15 20.8(4) . .
O4 Sm1 N6 O15 -177.6(3) . .
O1 Sm1 N6 O15 94.7(4) 3_566 .
O9 Sm1 N6 O15 -98.6(4) . .
O12 Sm1 N6 O15 121.3(5) . .
O7 Sm1 N6 O15 -50.1(4) . .
O13 Sm1 N6 O15 174.8(6) . .
O10 Sm1 N6 O15 -100.6(4) . .
N4 Sm1 N6 O15 -74.1(4) . .
N5 Sm1 N6 O15 -146.4(7) . .
N1 C8 O1 Sm1 90.1(10) . 3_566
C9 C8 O1 Sm1 -91.9(10) . 3_566
C13 C14 O2 C15 10.9(9) . .
C9 C14 O2 C15 -169.2(6) . .
C16 C15 O2 C14 -174.7(6) . .
C24 C23 O3 C22 4.6(9) . .
C28 C23 O3 C22 -176.9(6) . .
C20 C22 O3 C23 174.8(5) . .
N2 C29 O4 Sm1 84.0(13) . .
C28 C29 O4 Sm1 -96.2(12) . .
O5 Sm1 O4 C29 -49.8(13) . .
O1 Sm1 O4 C29 -103.3(12) 3_566 .
O9 Sm1 O4 C29 101.2(12) . .
O15 Sm1 O4 C29 171.3(12) . .
O12 Sm1 O4 C29 -26.5(12) . .
O7 Sm1 O4 C29 77.9(12) . .
O13 Sm1 O4 C29 175.9(12) . .
O10 Sm1 O4 C29 25.4(12) . .
N4 Sm1 O4 C29 89.8(12) . .
N6 Sm1 O4 C29 172.6(12) . .
N5 Sm1 O4 C29 -0.2(12) . .
N3 C44 O5 Sm1 -56(2) . .
C45 C44 O5 Sm1 122(2) . .
O4 Sm1 O5 C44 133(2) . .
O1 Sm1 O5 C44 -171(2) 3_566 .
O9 Sm1 O5 C44 -13(2) . .
O15 Sm1 O5 C44 -81(2) . .
O12 Sm1 O5 C44 110(2) . .
O7 Sm1 O5 C44 -6(2) . .
O13 Sm1 O5 C44 -104(2) . .
O10 Sm1 O5 C44 62(2) . .
N4 Sm1 O5 C44 -8(2) . .
N6 Sm1 O5 C44 -90(2) . .
N5 Sm1 O5 C44 87(2) . .
C49 C50 O6 C51 4.9(10) . .
C45 C50 O6 C51 -175.3(7) . .
C52 C51 O6 C50 101.4(9) . .
C56 C51 O6 C50 150.2(6) 3_565 .
O8 N4 O7 Sm1 -175.0(5) . .
O9 N4 O7 Sm1 4.2(5) . .
O5 Sm1 O7 N4 -174.4(4) . .
O4 Sm1 O7 N4 28.1(4) . .
O1 Sm1 O7 N4 -149.9(3) 3_566 .
O9 Sm1 O7 N4 -2.5(3) . .
O15 Sm1 O7 N4 -90.8(3) . .
O12 Sm1 O7 N4 112.6(3) . .
O13 Sm1 O7 N4 -52.4(4) . .
O10 Sm1 O7 N4 83.0(3) . .
N6 Sm1 O7 N4 -70.7(3) . .
N5 Sm1 O7 N4 96.1(4) . .
O8 N4 O9 Sm1 174.9(5) . .
O7 N4 O9 Sm1 -4.3(5) . .
O5 Sm1 O9 N4 11.5(4) . .
O4 Sm1 O9 N4 -153.4(3) . .
O1 Sm1 O9 N4 137.2(3) 3_566 .
O15 Sm1 O9 N4 80.5(3) . .
O12 Sm1 O9 N4 -89.7(4) . .
O7 Sm1 O9 N4 2.5(3) . .
O13 Sm1 O9 N4 132.5(4) . .
O10 Sm1 O9 N4 -75.0(3) . .
N6 Sm1 O9 N4 106.1(4) . .
N5 Sm1 O9 N4 -83.8(3) . .
O5 Sm1 O10 N5 79.5(4) . .
O4 Sm1 O10 N5 -74.1(4) . .
O1 Sm1 O10 N5 3.7(4) 3_566 .
O9 Sm1 O10 N5 -159.1(4) . .
O15 Sm1 O10 N5 158.0(3) . .
O12 Sm1 O10 N5 4.7(3) . .
O7 Sm1 O10 N5 147.9(4) . .
O13 Sm1 O10 N5 -118.2(4) . .
N4 Sm1 O10 N5 174.8(4) . .
N6 Sm1 O10 N5 -157.2(4) . .
O5 Sm1 O12 N5 -108.5(4) . .
O4 Sm1 O12 N5 82.0(4) . .
O1 Sm1 O12 N5 174.5(4) 3_566 .
O9 Sm1 O12 N5 13.9(4) . .
O15 Sm1 O12 N5 -140.3(4) . .
O7 Sm1 O12 N5 -42.1(4) . .
O13 Sm1 O12 N5 115.7(4) . .
O10 Sm1 O12 N5 -4.7(3) . .
N4 Sm1 O12 N5 -15.4(4) . .
N6 Sm1 O12 N5 147.2(4) . .
O14 N6 O13 Sm1 174.6(6) . .
O15 N6 O13 Sm1 -4.8(5) . .
O5 Sm1 O13 N6 31.5(4) . .
O4 Sm1 O13 N6 -172.1(4) . .
O1 Sm1 O13 N6 96.5(3) 3_566 .
O9 Sm1 O13 N6 -85.5(3) . .
O15 Sm1 O13 N6 2.9(3) . .
O12 Sm1 O13 N6 154.0(3) . .
O7 Sm1 O13 N6 -47.5(4) . .
O10 Sm1 O13 N6 -126.8(3) . .
N4 Sm1 O13 N6 -67.2(3) . .
N5 Sm1 O13 N6 -166.0(4) . .
O14 N6 O15 Sm1 -174.5(6) . .
O13 N6 O15 Sm1 4.9(5) . .
O5 Sm1 O15 N6 -159.3(4) . .
O4 Sm1 O15 N6 2.8(4) . .
O1 Sm1 O15 N6 -83.4(4) 3_566 .
O9 Sm1 O15 N6 74.8(4) . .
O12 Sm1 O15 N6 -127.2(4) . .
O7 Sm1 O15 N6 126.8(4) . .
O13 Sm1 O15 N6 -2.9(3) . .
O10 Sm1 O15 N6 116.9(4) . .
N4 Sm1 O15 N6 100.6(4) . .
N5 Sm1 O15 N6 152.4(6) . .
Sm1 O12 N5 O11 -170.0(6) . .
Sm1 O12 N5 O10 8.1(6) . .
Sm1 O10 N5 O11 170.1(6) . .
Sm1 O10 N5 O12 -8.0(6) . .
O5 Sm1 N5 O11 155(4) . .
O4 Sm1 N5 O11 -4(4) . .
O1 Sm1 N5 O11 80(4) 3_566 .
O9 Sm1 N5 O11 -83(4) . .
O15 Sm1 N5 O11 -158(4) . .
O12 Sm1 N5 O11 85(4) . .
O7 Sm1 N5 O11 -133(4) . .
O13 Sm1 N5 O11 -10(4) . .
O10 Sm1 N5 O11 -103(4) . .
N4 Sm1 N5 O11 -108(4) . .
N6 Sm1 N5 O11 -37(5) . .
O5 Sm1 N5 O12 69.8(4) . .
O4 Sm1 N5 O12 -89.8(4) . .
O1 Sm1 N5 O12 -5.5(4) 3_566 .
O9 Sm1 N5 O12 -168.2(4) . .
O15 Sm1 N5 O12 116.9(6) . .
O7 Sm1 N5 O12 141.4(4) . .
O13 Sm1 N5 O12 -95.9(4) . .
O10 Sm1 N5 O12 171.5(6) . .
N4 Sm1 N5 O12 166.6(4) . .
N6 Sm1 N5 O12 -122.6(8) . .
O5 Sm1 N5 O10 -101.7(4) . .
O4 Sm1 N5 O10 98.7(4) . .
O1 Sm1 N5 O10 -177.0(4) 3_566 .
O9 Sm1 N5 O10 20.3(4) . .
O15 Sm1 N5 O10 -54.6(8) . .
O12 Sm1 N5 O10 -171.5(6) . .
O7 Sm1 N5 O10 -30.1(4) . .
O13 Sm1 N5 O10 92.6(4) . .
N4 Sm1 N5 O10 -4.9(4) . .
N6 Sm1 N5 O10 65.9(9) . .
